data_2229018
loop_
_publ_author_name
'Fernandes, Jos\'e A.'
'Almeida Paz, Filipe A.'
'Ramos, Ana I.'
'Santos, Teresa M.'
'Braga, Susana S.'

_publ_section_title
;
 (2,2'-Bipyridine-\k^2^<i>N</i>,<i>N</i>')bromido(1,4,7-trithiacyclononane-\k^3^<i>S</i>,<i>S</i>',<i>S</i>'')ruthenium(II)
 hexafluoridophosphate
;
_journal_coeditor_code CV5041
_journal_issue 2
_journal_name_full 'Acta Crystallographica Section E'
_journal_page_first m263
_journal_paper_doi 10.1107/S1600536811002662
_journal_volume 67
_journal_year 2011
_chemical_formula_iupac '[Ru Br (C10 H8 N2) (C6 H12 S3)] P F6'
_chemical_formula_moiety 'C16 H20 Br N2 Ru S3 +, F6 P -'
_chemical_formula_sum 'C16 H20 Br F6 N2 P Ru S3'
_chemical_formula_weight 662.47
_chemical_name_systematic
;
(2,2'-Bipyridine-\k^2^<i>N</i>,<i>N'</i>)bromido(1,4,7-trithiacyclononane-
\k^3^<i>S</i>,<i>S</i>',<i>S</i>'')ruthenium(II) hexafluoridophosphate
;
_space_group_IT_number 14
_symmetry_cell_setting monoclinic
_symmetry_space_group_name_Hall '-P 2ybc'
_symmetry_space_group_name_H-M 'P 1 21/c 1'
_atom_sites_solution_hydrogens geom
_atom_sites_solution_primary direct
_atom_sites_solution_secondary difmap
_cell_angle_alpha 90.00
_cell_angle_beta 98.446(3)
_cell_angle_gamma 90.00
_cell_formula_units_Z 4
_cell_length_a 12.0660(7)
_cell_length_b 13.4377(8)
_cell_length_c 13.3359(8)
_cell_measurement_reflns_used 9897
_cell_measurement_temperature 150(2)
_cell_measurement_theta_max 30.39
_cell_measurement_theta_min 2.61
_cell_volume 2138.8(2)
_computing_cell_refinement 'SAINT-Plus (Bruker, 2005)'
_computing_data_collection 'APEX2 (Bruker, 2006)'
_computing_data_reduction 'SAINT-Plus (Bruker, 2005)'
_computing_molecular_graphics 'DIAMOND (Brandenburg, 2009)'
_computing_publication_material 'SHELXTL (Sheldrick, 2008)'
_computing_structure_refinement 'SHELXTL (Sheldrick, 2008)'
_computing_structure_solution 'SHELXTL (Sheldrick, 2008)'
_diffrn_ambient_temperature 150(2)
_diffrn_measured_fraction_theta_full 0.996
_diffrn_measured_fraction_theta_max 0.996
_diffrn_measurement_device_type 'Bruker APEXII X8 KappaCCD'
_diffrn_measurement_method '\w and \f'
_diffrn_radiation_monochromator graphite
_diffrn_radiation_source 'fine-focus sealed tube'
_diffrn_radiation_type MoK\a
_diffrn_radiation_wavelength 0.71073
_diffrn_reflns_av_R_equivalents 0.0348
_diffrn_reflns_av_sigmaI/netI 0.0282
_diffrn_reflns_limit_h_max 13
_diffrn_reflns_limit_h_min -16
_diffrn_reflns_limit_k_max 18
_diffrn_reflns_limit_k_min -14
_diffrn_reflns_limit_l_max 15
_diffrn_reflns_limit_l_min -18
_diffrn_reflns_number 38626
_diffrn_reflns_theta_full 29.13
_diffrn_reflns_theta_max 29.13
_diffrn_reflns_theta_min 3.63
_diffrn_standards_number 0
_exptl_absorpt_coefficient_mu 3.028
_exptl_absorpt_correction_T_max 0.7516
_exptl_absorpt_correction_T_min 0.6430
_exptl_absorpt_correction_type multi-scan
_exptl_absorpt_process_details '(SADABS; Sheldrick, 1998)'
_exptl_crystal_colour Orange
_exptl_crystal_density_diffrn 2.057
_exptl_crystal_density_method 'not measured'
_exptl_crystal_description Block
_exptl_crystal_F_000 1304
_exptl_crystal_size_max 0.16
_exptl_crystal_size_mid 0.12
_exptl_crystal_size_min 0.10
_refine_diff_density_max 0.522
_refine_diff_density_min -0.633
_refine_ls_extinction_method none
_refine_ls_goodness_of_fit_ref 1.059
_refine_ls_hydrogen_treatment constr
_refine_ls_matrix_type full
_refine_ls_number_parameters 271
_refine_ls_number_reflns 5736
_refine_ls_number_restraints 0
_refine_ls_restrained_S_all 1.059
_refine_ls_R_factor_all 0.0290
_refine_ls_R_factor_gt 0.0220
_refine_ls_shift/su_max 0.002
_refine_ls_shift/su_mean 0.000
_refine_ls_structure_factor_coef Fsqd
_refine_ls_weighting_details 'calc w=1/[\s^2^(Fo^2^)+(0.0166P)^2^+1.1306P] where P=(Fo^2^+2Fc^2^)/3'
_refine_ls_weighting_scheme calc
_refine_ls_wR_factor_gt 0.0443
_refine_ls_wR_factor_ref 0.0459
_reflns_number_gt 4989
_reflns_number_total 5736
_reflns_threshold_expression I>2\s(I)
_cod_data_source_file cv5041.cif
_cod_data_source_block I
_cod_original_sg_symbol_H-M 'P 21/c'
_cod_database_code 2229018
_cod_database_fobs_code 2229018

loop_
_symmetry_equiv_pos_as_xyz
'x, y, z'
'-x, y+1/2, -z+1/2'
'-x, -y, -z'
'x, -y-1/2, z-1/2'

loop_
_atom_site_type_symbol
_atom_site_label
_atom_site_fract_x
_atom_site_fract_y
_atom_site_fract_z
_atom_site_U_iso_or_equiv
_atom_site_adp_type
_atom_site_calc_flag
_atom_site_refinement_flags
_atom_site_occupancy
_atom_site_disorder_assembly
_atom_site_disorder_group
Ru Ru1 0.833904(11) 0.100271(10) 0.308671(10) 0.01013(4) Uani d . 1 . .
Br Br1 0.971376(14) 0.213830(13) 0.421622(13) 0.01640(5) Uani d . 1 . .
S S1 0.71000(3) 0.00388(3) 0.20501(3) 0.01421(9) Uani d . 1 . .
S S2 0.88870(4) 0.17069(3) 0.16651(3) 0.01378(9) Uani d . 1 . .
S S3 0.96835(3) -0.02031(3) 0.29973(3) 0.01433(9) Uani d . 1 . .
N N1 0.77196(11) 0.04462(11) 0.43571(10) 0.0125(3) Uani d . 1 . .
N N2 0.71002(12) 0.20371(11) 0.32732(10) 0.0126(3) Uani d . 1 . .
C C1 0.81031(15) -0.03531(14) 0.49059(13) 0.0173(4) Uani d . 1 . .
H H1 0.8766 -0.0668 0.4760 0.021 Uiso calc R 1 . .
C C2 0.75773(16) -0.07386(15) 0.56726(14) 0.0197(4) Uani d . 1 . .
H H2 0.7866 -0.1313 0.6035 0.024 Uiso calc R 1 . .
C C3 0.66248(16) -0.02759(14) 0.59036(14) 0.0195(4) Uani d . 1 . .
H H3 0.6240 -0.0534 0.6419 0.023 Uiso calc R 1 . .
C C4 0.62398(15) 0.05704(14) 0.53721(13) 0.0182(4) Uani d . 1 . .
H H4 0.5599 0.0911 0.5534 0.022 Uiso calc R 1 . .
C C5 0.67964(14) 0.09190(13) 0.46003(13) 0.0135(3) Uani d . 1 . .
C C6 0.64656(14) 0.18211(13) 0.40071(13) 0.0128(3) Uani d . 1 . .
C C7 0.55971(14) 0.24479(14) 0.41964(13) 0.0165(4) Uani d . 1 . .
H H7 0.5145 0.2275 0.4696 0.020 Uiso calc R 1 . .
C C8 0.53990(15) 0.33168(14) 0.36549(14) 0.0191(4) Uani d . 1 . .
H H8 0.4811 0.3750 0.3777 0.023 Uiso calc R 1 . .
C C9 0.60684(15) 0.35527(14) 0.29292(14) 0.0186(4) Uani d . 1 . .
H H9 0.5958 0.4156 0.2556 0.022 Uiso calc R 1 . .
C C10 0.68995(15) 0.28951(14) 0.27577(13) 0.0169(4) Uani d . 1 . .
H H10 0.7350 0.3055 0.2253 0.020 Uiso calc R 1 . .
C C11 0.69306(15) 0.07354(14) 0.08615(13) 0.0177(4) Uani d . 1 . .
H H11A 0.6553 0.0307 0.0311 0.021 Uiso calc R 1 . .
H H11B 0.6441 0.1317 0.0922 0.021 Uiso calc R 1 . .
C C12 0.80353(15) 0.10941(14) 0.05783(13) 0.0176(4) Uani d . 1 . .
H H12A 0.7890 0.1569 0.0006 0.021 Uiso calc R 1 . .
H H12B 0.8454 0.0521 0.0355 0.021 Uiso calc R 1 . .
C C13 1.02665(15) 0.11727(14) 0.16039(15) 0.0185(4) Uani d . 1 . .
H H13A 1.0454 0.1271 0.0913 0.022 Uiso calc R 1 . .
H H13B 1.0831 0.1534 0.2083 0.022 Uiso calc R 1 . .
C C14 1.03368(15) 0.00714(14) 0.18570(14) 0.0188(4) Uani d . 1 . .
H H14A 1.1132 -0.0137 0.1976 0.023 Uiso calc R 1 . .
H H14B 0.9952 -0.0315 0.1275 0.023 Uiso calc R 1 . .
C C15 0.88524(15) -0.12899(13) 0.25441(14) 0.0168(4) Uani d . 1 . .
H H15A 0.9348 -0.1787 0.2289 0.020 Uiso calc R 1 . .
H H15B 0.8544 -0.1593 0.3120 0.020 Uiso calc R 1 . .
C C16 0.78971(15) -0.10518(13) 0.17114(14) 0.0180(4) Uani d . 1 . .
H H16A 0.7391 -0.1633 0.1596 0.022 Uiso calc R 1 . .
H H16B 0.8199 -0.0915 0.1074 0.022 Uiso calc R 1 . .
P P1 0.34992(4) 0.16856(4) 0.13197(4) 0.01782(10) Uani d . 1 . .
F F1 0.39585(10) 0.13350(10) 0.03098(9) 0.0359(3) Uani d . 1 . .
F F2 0.41610(11) 0.27096(10) 0.12942(10) 0.0384(3) Uani d . 1 . .
F F3 0.45640(10) 0.11898(10) 0.19885(10) 0.0372(3) Uani d . 1 . .
F F4 0.28321(10) 0.06540(9) 0.13318(10) 0.0327(3) Uani d . 1 . .
F F5 0.24266(10) 0.21698(10) 0.06555(10) 0.0367(3) Uani d . 1 . .
F F6 0.30399(11) 0.20190(9) 0.23321(9) 0.0343(3) Uani d . 1 . .

loop_
_atom_site_aniso_label
_atom_site_aniso_U_11
_atom_site_aniso_U_22
_atom_site_aniso_U_33
_atom_site_aniso_U_12
_atom_site_aniso_U_13
_atom_site_aniso_U_23
Ru1 0.01007(7) 0.00943(7) 0.01135(7) 0.00047(5) 0.00314(5) -0.00005(5)
Br1 0.01564(9) 0.01541(10) 0.01780(9) -0.00099(7) 0.00133(7) -0.00329(7)
S1 0.0131(2) 0.0135(2) 0.0161(2) -0.00181(17) 0.00253(16) 0.00033(17)
S2 0.0153(2) 0.0123(2) 0.0147(2) -0.00110(17) 0.00545(16) 0.00033(17)
S3 0.0128(2) 0.0124(2) 0.0185(2) 0.00123(17) 0.00418(16) 0.00010(18)
N1 0.0130(7) 0.0127(8) 0.0120(7) 0.0009(6) 0.0023(5) -0.0006(6)
N2 0.0132(7) 0.0121(8) 0.0123(7) 0.0007(6) 0.0017(5) -0.0012(6)
C1 0.0190(9) 0.0166(10) 0.0163(9) 0.0032(8) 0.0022(7) 0.0006(7)
C2 0.0264(10) 0.0165(10) 0.0160(9) 0.0005(8) 0.0027(7) 0.0036(8)
C3 0.0252(10) 0.0192(10) 0.0155(9) -0.0027(8) 0.0073(7) 0.0021(8)
C4 0.0184(9) 0.0188(10) 0.0183(9) 0.0003(8) 0.0061(7) -0.0009(8)
C5 0.0141(8) 0.0131(9) 0.0130(8) -0.0011(7) 0.0013(6) -0.0028(7)
C6 0.0118(8) 0.0142(9) 0.0122(8) -0.0008(7) 0.0008(6) -0.0019(7)
C7 0.0138(8) 0.0198(10) 0.0167(9) 0.0007(7) 0.0047(7) -0.0016(8)
C8 0.0175(9) 0.0193(10) 0.0202(9) 0.0074(8) 0.0021(7) -0.0022(8)
C9 0.0234(9) 0.0144(9) 0.0174(9) 0.0047(8) 0.0013(7) 0.0020(7)
C10 0.0186(9) 0.0169(10) 0.0160(9) 0.0014(7) 0.0051(7) 0.0012(7)
C11 0.0187(9) 0.0181(10) 0.0154(9) -0.0013(8) -0.0011(7) 0.0017(8)
C12 0.0206(9) 0.0185(10) 0.0137(9) -0.0014(8) 0.0026(7) -0.0004(7)
C13 0.0152(8) 0.0183(10) 0.0239(10) -0.0026(8) 0.0093(7) -0.0004(8)
C14 0.0174(9) 0.0177(10) 0.0237(10) 0.0007(8) 0.0108(7) -0.0011(8)
C15 0.0207(9) 0.0094(9) 0.0214(9) 0.0014(7) 0.0067(7) 0.0001(7)
C16 0.0217(9) 0.0110(9) 0.0215(10) -0.0013(7) 0.0036(7) -0.0031(7)
P1 0.0179(2) 0.0200(3) 0.0164(2) -0.0014(2) 0.00541(18) 0.0004(2)
F1 0.0393(7) 0.0464(8) 0.0265(7) -0.0168(6) 0.0197(5) -0.0138(6)
F2 0.0476(8) 0.0305(7) 0.0366(7) -0.0212(6) 0.0052(6) -0.0047(6)
F3 0.0240(6) 0.0488(8) 0.0377(7) 0.0119(6) 0.0007(5) 0.0029(6)
F4 0.0318(7) 0.0226(6) 0.0474(8) -0.0071(5) 0.0185(6) 0.0020(6)
F5 0.0310(7) 0.0393(8) 0.0368(7) 0.0034(6) -0.0051(6) 0.0124(6)
F6 0.0441(7) 0.0375(8) 0.0246(6) 0.0123(6) 0.0157(6) -0.0023(6)

loop_
_atom_type_symbol
_atom_type_description
_atom_type_scat_dispersion_real
_atom_type_scat_dispersion_imag
_atom_type_scat_source
C C 0.0033 0.0016 'International Tables Vol C Tables 4.2.6.8 and 6.1.1.4'
H H 0.0000 0.0000 'International Tables Vol C Tables 4.2.6.8 and 6.1.1.4'
N N 0.0061 0.0033 'International Tables Vol C Tables 4.2.6.8 and 6.1.1.4'
S S 0.1246 0.1234 'International Tables Vol C Tables 4.2.6.8 and 6.1.1.4'
Br Br -0.2901 2.4595 'International Tables Vol C Tables 4.2.6.8 and 6.1.1.4'
F F 0.0171 0.0103 'International Tables Vol C Tables 4.2.6.8 and 6.1.1.4'
P P 0.1023 0.0942 'International Tables Vol C Tables 4.2.6.8 and 6.1.1.4'
Ru Ru -1.2594 0.8363 'International Tables Vol C Tables 4.2.6.8 and 6.1.1.4'

loop_
_geom_angle_atom_site_label_1
_geom_angle_atom_site_label_2
_geom_angle_atom_site_label_3
_geom_angle_site_symmetry_1
_geom_angle_site_symmetry_3
_geom_angle
_geom_angle_publ_flag
N2 Ru1 N1 . . 78.08(5) ?
N2 Ru1 S1 . . 91.91(4) ?
N1 Ru1 S1 . . 90.43(4) ?
N2 Ru1 S2 . . 97.01(4) ?
S1 Ru1 S2 . . 88.644(16) ?
N1 Ru1 S3 . . 97.38(4) ?
S1 Ru1 S3 . . 88.460(17) ?
S2 Ru1 S3 . . 87.533(16) ?
N2 Ru1 Br1 . . 86.93(4) ?
N1 Ru1 Br1 . . 90.81(4) ?
S2 Ru1 Br1 . . 89.993(13) ?
S3 Ru1 Br1 . . 92.811(13) ?
N1 Ru1 S2 . . 174.97(4) ?
N2 Ru1 S3 . . 175.45(4) ?
S1 Ru1 Br1 . . 178.095(13) ?
C11 S1 C16 . . 100.98(9) ?
C11 S1 Ru1 . . 102.38(6) ?
C16 S1 Ru1 . . 106.28(6) ?
C13 S2 C12 . . 101.30(9) ?
C13 S2 Ru1 . . 104.44(6) ?
C12 S2 Ru1 . . 105.64(6) ?
C15 S3 C14 . . 99.63(8) ?
C15 S3 Ru1 . . 102.88(6) ?
C14 S3 Ru1 . . 106.86(6) ?
C1 N1 C5 . . 118.13(14) ?
C1 N1 Ru1 . . 126.36(11) ?
C5 N1 Ru1 . . 115.39(11) ?
C10 N2 C6 . . 118.19(15) ?
C10 N2 Ru1 . . 126.09(11) ?
C6 N2 Ru1 . . 115.69(11) ?
N1 C1 C2 . . 122.99(17) ?
N1 C1 H1 . . 118.5 ?
C2 C1 H1 . . 118.5 ?
C3 C2 C1 . . 118.96(18) ?
C3 C2 H2 . . 120.5 ?
C1 C2 H2 . . 120.5 ?
C2 C3 C4 . . 118.92(16) ?
C2 C3 H3 . . 120.5 ?
C4 C3 H3 . . 120.5 ?
C3 C4 C5 . . 119.58(17) ?
C3 C4 H4 . . 120.2 ?
C5 C4 H4 . . 120.2 ?
N1 C5 C4 . . 121.33(16) ?
N1 C5 C6 . . 115.04(14) ?
C4 C5 C6 . . 123.61(16) ?
N2 C6 C7 . . 121.23(16) ?
N2 C6 C5 . . 115.22(14) ?
C7 C6 C5 . . 123.49(15) ?
C8 C7 C6 . . 119.64(16) ?
C8 C7 H7 . . 120.2 ?
C6 C7 H7 . . 120.2 ?
C7 C8 C9 . . 119.13(17) ?
C7 C8 H8 . . 120.4 ?
C9 C8 H8 . . 120.4 ?
C10 C9 C8 . . 118.78(17) ?
C10 C9 H9 . . 120.6 ?
C8 C9 H9 . . 120.6 ?
N2 C10 C9 . . 122.97(16) ?
N2 C10 H10 . . 118.5 ?
C9 C10 H10 . . 118.5 ?
C12 C11 S1 . . 112.87(13) ?
C12 C11 H11A . . 109.0 ?
S1 C11 H11A . . 109.0 ?
C12 C11 H11B . . 109.0 ?
S1 C11 H11B . . 109.0 ?
H11A C11 H11B . . 107.8 ?
C11 C12 S2 . . 110.80(12) ?
C11 C12 H12A . . 109.5 ?
S2 C12 H12A . . 109.5 ?
C11 C12 H12B . . 109.5 ?
S2 C12 H12B . . 109.5 ?
H12A C12 H12B . . 108.1 ?
C14 C13 S2 . . 113.27(12) ?
C14 C13 H13A . . 108.9 ?
S2 C13 H13A . . 108.9 ?
C14 C13 H13B . . 108.9 ?
S2 C13 H13B . . 108.9 ?
H13A C13 H13B . . 107.7 ?
C13 C14 S3 . . 111.14(12) ?
C13 C14 H14A . . 109.4 ?
S3 C14 H14A . . 109.4 ?
C13 C14 H14B . . 109.4 ?
S3 C14 H14B . . 109.4 ?
H14A C14 H14B . . 108.0 ?
C16 C15 S3 . . 113.37(13) ?
C16 C15 H15A . . 108.9 ?
S3 C15 H15A . . 108.9 ?
C16 C15 H15B . . 108.9 ?
S3 C15 H15B . . 108.9 ?
H15A C15 H15B . . 107.7 ?
C15 C16 S1 . . 110.89(12) ?
C15 C16 H16A . . 109.5 ?
S1 C16 H16A . . 109.5 ?
C15 C16 H16B . . 109.5 ?
S1 C16 H16B . . 109.5 ?
H16A C16 H16B . . 108.0 ?
F2 P1 F5 . . 90.24(7) ?
F2 P1 F6 . . 90.75(7) ?
F5 P1 F6 . . 90.06(7) ?
F2 P1 F3 . . 90.43(8) ?
F5 P1 F3 . . 179.30(8) ?
F6 P1 F3 . . 89.74(7) ?
F2 P1 F1 . . 89.98(7) ?
F5 P1 F1 . . 90.33(7) ?
F6 P1 F1 . . 179.17(8) ?
F3 P1 F1 . . 89.86(7) ?
F2 P1 F4 . . 179.36(7) ?
F5 P1 F4 . . 89.46(7) ?
F6 P1 F4 . . 89.83(7) ?
F3 P1 F4 . . 89.86(7) ?
F1 P1 F4 . . 89.45(7) ?

loop_
_geom_bond_atom_site_label_1
_geom_bond_atom_site_label_2
_geom_bond_site_symmetry_2
_geom_bond_distance
_geom_bond_publ_flag
Ru1 N1 . 2.0881(14) ?
Ru1 N2 . 2.0826(14) ?
Ru1 S1 . 2.2840(5) ?
Ru1 S2 . 2.3011(4) ?
Ru1 S3 . 2.3083(5) ?
Ru1 Br1 . 2.5720(2) ?
S1 C11 . 1.8264(18) ?
S1 C16 . 1.8451(18) ?
S2 C13 . 1.8255(18) ?
S2 C12 . 1.8432(18) ?
S3 C15 . 1.8236(19) ?
S3 C14 . 1.8499(17) ?
N1 C1 . 1.343(2) ?
N1 C5 . 1.362(2) ?
N2 C10 . 1.346(2) ?
N2 C6 . 1.360(2) ?
C1 C2 . 1.381(2) ?
C1 H1 . 0.9500 ?
C2 C3 . 1.381(3) ?
C2 H2 . 0.9500 ?
C3 C4 . 1.384(3) ?
C3 H3 . 0.9500 ?
C4 C5 . 1.390(2) ?
C4 H4 . 0.9500 ?
C5 C6 . 1.470(2) ?
C6 C7 . 1.396(2) ?
C7 C8 . 1.375(3) ?
C7 H7 . 0.9500 ?
C8 C9 . 1.385(3) ?
C8 H8 . 0.9500 ?
C9 C10 . 1.381(3) ?
C9 H9 . 0.9500 ?
C10 H10 . 0.9500 ?
C11 C12 . 1.516(2) ?
C11 H11A . 0.9900 ?
C11 H11B . 0.9900 ?
C12 H12A . 0.9900 ?
C12 H12B . 0.9900 ?
C13 C14 . 1.517(3) ?
C13 H13A . 0.9900 ?
C13 H13B . 0.9900 ?
C14 H14A . 0.9900 ?
C14 H14B . 0.9900 ?
C15 C16 . 1.513(3) ?
C15 H15A . 0.9900 ?
C15 H15B . 0.9900 ?
C16 H16A . 0.9900 ?
C16 H16B . 0.9900 ?
P1 F2 . 1.5938(13) ?
P1 F5 . 1.5956(13) ?
P1 F6 . 1.5970(12) ?
P1 F3 . 1.5980(13) ?
P1 F1 . 1.6007(12) ?
P1 F4 . 1.6043(12) ?

loop_
_geom_hbond_atom_site_label_D
_geom_hbond_atom_site_label_H
_geom_hbond_atom_site_label_A
_geom_hbond_site_symmetry_A
_geom_hbond_distance_DH
_geom_hbond_distance_HA
_geom_hbond_distance_DA
_geom_hbond_angle_DHA
C1 H1 Br1 3_756 0.95 2.90 3.6274(19) 135
C8 H8 F1 4_566 0.95 2.42 3.039(2) 122
C11 H11A F1 3_655 0.99 2.41 3.292(2) 149
C15 H15A Br1 2_745 0.99 2.84 3.7627(18) 156
C16 H16A F6 2_645 0.99 2.41 3.170(2) 133

loop_
_geom_torsion_atom_site_label_1
_geom_torsion_atom_site_label_2
_geom_torsion_atom_site_label_3
_geom_torsion_atom_site_label_4
_geom_torsion_site_symmetry_1
_geom_torsion_site_symmetry_2
_geom_torsion_site_symmetry_3
_geom_torsion_site_symmetry_4
_geom_torsion
_geom_torsion_publ_flag
N2 Ru1 S1 C11 . . . . 75.99(7) ?
N1 Ru1 S1 C11 . . . . 154.07(7) ?
S2 Ru1 S1 C11 . . . . -20.99(6) ?
S3 Ru1 S1 C11 . . . . -108.55(6) ?
N2 Ru1 S1 C16 . . . . -178.51(7) ?
N1 Ru1 S1 C16 . . . . -100.42(7) ?
S2 Ru1 S1 C16 . . . . 84.52(6) ?
S3 Ru1 S1 C16 . . . . -3.05(6) ?
N2 Ru1 S2 C13 . . . . 161.69(8) ?
S1 Ru1 S2 C13 . . . . -106.56(7) ?
S3 Ru1 S2 C13 . . . . -18.04(7) ?
Br1 Ru1 S2 C13 . . . . 74.78(6) ?
N2 Ru1 S2 C12 . . . . -91.93(7) ?
S1 Ru1 S2 C12 . . . . -0.17(6) ?
S3 Ru1 S2 C12 . . . . 88.35(6) ?
Br1 Ru1 S2 C12 . . . . -178.84(6) ?
N1 Ru1 S3 C15 . . . . 72.45(7) ?
S1 Ru1 S3 C15 . . . . -17.78(6) ?
S2 Ru1 S3 C15 . . . . -106.49(6) ?
Br1 Ru1 S3 C15 . . . . 163.64(6) ?
N1 Ru1 S3 C14 . . . . 176.84(8) ?
S1 Ru1 S3 C14 . . . . 86.61(7) ?
S2 Ru1 S3 C14 . . . . -2.10(7) ?
Br1 Ru1 S3 C14 . . . . -91.97(7) ?
N2 Ru1 N1 C1 . . . . -177.12(15) ?
S1 Ru1 N1 C1 . . . . 91.02(14) ?
S3 Ru1 N1 C1 . . . . 2.51(15) ?
Br1 Ru1 N1 C1 . . . . -90.43(14) ?
N2 Ru1 N1 C5 . . . . 6.94(12) ?
S1 Ru1 N1 C5 . . . . -84.92(12) ?
S3 Ru1 N1 C5 . . . . -173.42(11) ?
Br1 Ru1 N1 C5 . . . . 93.64(12) ?
N1 Ru1 N2 C10 . . . . 172.54(15) ?
S1 Ru1 N2 C10 . . . . -97.42(14) ?
S2 Ru1 N2 C10 . . . . -8.56(15) ?
Br1 Ru1 N2 C10 . . . . 81.06(14) ?
N1 Ru1 N2 C6 . . . . -5.62(12) ?
S1 Ru1 N2 C6 . . . . 84.42(12) ?
S2 Ru1 N2 C6 . . . . 173.28(11) ?
Br1 Ru1 N2 C6 . . . . -97.10(12) ?
C5 N1 C1 C2 . . . . 2.8(3) ?
Ru1 N1 C1 C2 . . . . -173.00(14) ?
N1 C1 C2 C3 . . . . -1.2(3) ?
C1 C2 C3 C4 . . . . -1.2(3) ?
C2 C3 C4 C5 . . . . 1.9(3) ?
C1 N1 C5 C4 . . . . -2.1(2) ?
Ru1 N1 C5 C4 . . . . 174.23(13) ?
C1 N1 C5 C6 . . . . 176.53(15) ?
Ru1 N1 C5 C6 . . . . -7.18(19) ?
C3 C4 C5 N1 . . . . -0.3(3) ?
C3 C4 C5 C6 . . . . -178.74(17) ?
C10 N2 C6 C7 . . . . 2.6(2) ?
Ru1 N2 C6 C7 . . . . -179.04(13) ?
C10 N2 C6 C5 . . . . -174.73(15) ?
Ru1 N2 C6 C5 . . . . 3.59(19) ?
N1 C5 C6 N2 . . . . 2.4(2) ?
C4 C5 C6 N2 . . . . -179.06(16) ?
N1 C5 C6 C7 . . . . -174.92(16) ?
C4 C5 C6 C7 . . . . 3.6(3) ?
N2 C6 C7 C8 . . . . -2.1(3) ?
C5 C6 C7 C8 . . . . 175.04(17) ?
C6 C7 C8 C9 . . . . 0.0(3) ?
C7 C8 C9 C10 . . . . 1.4(3) ?
C6 N2 C10 C9 . . . . -1.2(3) ?
Ru1 N2 C10 C9 . . . . -179.30(14) ?
C8 C9 C10 N2 . . . . -0.8(3) ?
C16 S1 C11 C12 . . . . -64.36(15) ?
Ru1 S1 C11 C12 . . . . 45.21(14) ?
S1 C11 C12 S2 . . . . -48.58(17) ?
C13 S2 C12 C11 . . . . 135.80(13) ?
Ru1 S2 C12 C11 . . . . 27.14(14) ?
C12 S2 C13 C14 . . . . -68.39(15) ?
Ru1 S2 C13 C14 . . . . 41.20(15) ?
S2 C13 C14 S3 . . . . -45.34(17) ?
C15 S3 C14 C13 . . . . 133.84(14) ?
Ru1 S3 C14 C13 . . . . 27.13(15) ?
C14 S3 C15 C16 . . . . -67.85(14) ?
Ru1 S3 C15 C16 . . . . 42.06(13) ?
S3 C15 C16 S1 . . . . -47.66(15) ?
C11 S1 C16 C15 . . . . 135.46(13) ?
Ru1 S1 C16 C15 . . . . 28.95(13) ?
